data_4036051
loop_
_publ_author_name
'Ganesh Kumar, Mothukuri'
'Veeresh, Kuruva'
'Nalawade, Sachin A.'
'Nithun, Raj V.'
'Gopi, Hosahudya N.'

_publ_section_title
;
 Direct Transformation of N-protected \a,\b-Unsaturated \g-Amino Amides
 into \g-Lactams through a Base Mediated Molecular Rearrangement.
;
_journal_name_full 'The Journal of organic chemistry'
_journal_paper_doi 10.1021/acs.joc.9b01936
_journal_year 2019
_chemical_formula_moiety 'C25 H29 N3 O2'
_chemical_formula_sum 'C25 H29 N3 O2'
_chemical_formula_weight 403.51
_space_group_crystal_system monoclinic
_space_group_IT_number 9
_space_group_name_Hall 'C -2yc'
_space_group_name_H-M_alt 'C 1 c 1'
_atom_sites_solution_hydrogens geom
_audit_creation_method SHELXL-2014/7
_cell_angle_alpha 90
_cell_angle_beta 101.886(4)
_cell_angle_gamma 90
_cell_formula_units_Z 4
_cell_length_a 6.9007(11)
_cell_length_b 25.211(4)
_cell_length_c 13.042(2)
_cell_measurement_reflns_used 6321
_cell_measurement_temperature 100(2)
_cell_measurement_theta_max 28.06
_cell_measurement_theta_min 2.27
_cell_volume 2220.3(6)
_computing_structure_refinement 'SHELXL-2014/7 (Sheldrick, 2014)'
_diffrn_ambient_temperature 100(2)
_diffrn_measured_fraction_theta_full 1.000
_diffrn_measured_fraction_theta_max 0.996
_diffrn_measurement_device_type 'Bruker APEX-II CCD'
_diffrn_measurement_method '\f and \w scans'
_diffrn_radiation_type MoK\a
_diffrn_radiation_wavelength 0.71073
_diffrn_reflns_av_R_equivalents 0.0412
_diffrn_reflns_av_unetI/netI 0.0386
_diffrn_reflns_Laue_measured_fraction_full 1.000
_diffrn_reflns_Laue_measured_fraction_max 0.996
_diffrn_reflns_limit_h_max 8
_diffrn_reflns_limit_h_min -9
_diffrn_reflns_limit_k_max 33
_diffrn_reflns_limit_k_min -33
_diffrn_reflns_limit_l_max 17
_diffrn_reflns_limit_l_min -17
_diffrn_reflns_number 20916
_diffrn_reflns_point_group_measured_fraction_full 0.871
_diffrn_reflns_point_group_measured_fraction_max 0.847
_diffrn_reflns_theta_full 25.242
_diffrn_reflns_theta_max 28.475
_diffrn_reflns_theta_min 1.615
_exptl_absorpt_coefficient_mu 0.077
_exptl_crystal_density_diffrn 1.207
_exptl_crystal_description rodshape
_exptl_crystal_F_000 968
_exptl_crystal_size_max 0.18
_exptl_crystal_size_mid 0.1
_exptl_crystal_size_min 0.06
_refine_diff_density_max 0.225
_refine_diff_density_min -0.227
_refine_diff_density_rms 0.038
_refine_ls_abs_structure_details
;
 Flack x determined using 1583 quotients [(I+)-(I-)]/[(I+)+(I-)]
 (Parsons, Flack and Wagner, Acta Cryst. B69 (2013) 249-259).
;
_refine_ls_abs_structure_Flack 0.4(6)
_refine_ls_extinction_method none
_refine_ls_goodness_of_fit_ref 0.761
_refine_ls_hydrogen_treatment constr
_refine_ls_matrix_type full
_refine_ls_number_parameters 273
_refine_ls_number_reflns 4758
_refine_ls_number_restraints 2
_refine_ls_restrained_S_all 0.761
_refine_ls_R_factor_all 0.0419
_refine_ls_R_factor_gt 0.0361
_refine_ls_shift/su_max 0.000
_refine_ls_shift/su_mean 0.000
_refine_ls_structure_factor_coef Fsqd
_refine_ls_weighting_details 'w=1/[\s^2^(Fo^2^)+(0.1000P)^2^+0.6583P] where P=(Fo^2^+2Fc^2^)/3'
_refine_ls_weighting_scheme calc
_refine_ls_wR_factor_gt 0.0975
_refine_ls_wR_factor_ref 0.1037
_reflns_Friedel_coverage 0.696
_reflns_Friedel_fraction_full 0.741
_reflns_Friedel_fraction_max 0.697
_reflns_number_gt 4371
_reflns_number_total 4758
_reflns_threshold_expression 'I > 2\s(I)'
_cod_data_source_file jo9b01936_si_002.cif
_cod_data_source_block 4j
_cod_original_cell_volume 2220.2(6)
_cod_original_sg_symbol_H-M 'C c'
_cod_database_code 4036051
_shelx_shelxl_version_number 2014/7
_shelx_space_group_comment
;
The symmetry employed for this shelxl refinement is uniquely defined
by the following loop, which should always be used as a source of
symmetry information in preference to the above space-group names.
They are only intended as comments.
;

loop_
_space_group_symop_operation_xyz
'x, y, z'
'x, -y, z+1/2'
'x+1/2, y+1/2, z'
'x+1/2, -y+1/2, z+1/2'

loop_
_atom_site_label
_atom_site_type_symbol
_atom_site_fract_x
_atom_site_fract_y
_atom_site_fract_z
_atom_site_U_iso_or_equiv
_atom_site_adp_type
_atom_site_occupancy
_atom_site_site_symmetry_order
_atom_site_calc_flag
_atom_site_refinement_flags_posn
_atom_site_refinement_flags_adp
O2 O 1.0383(2) 0.27844(6) 0.42265(12) 0.0183(3) Uani 1 1 d . .
O1 O 0.6575(2) 0.18437(6) 0.47907(12) 0.0172(3) Uani 1 1 d . .
N3 N 0.2658(3) 0.34256(7) 0.77934(14) 0.0172(4) Uani 1 1 d . .
H3 H 0.2437 0.3309 0.8378 0.021 Uiso 1 1 calc R U
N1 N 0.4537(2) 0.25208(6) 0.50289(13) 0.0128(3) Uani 1 1 d . .
H1 H 0.3334 0.2613 0.5020 0.015 Uiso 1 1 calc R U
N2 N 0.7293(2) 0.29714(6) 0.45241(13) 0.0125(3) Uani 1 1 d . .
C5 C 0.4890(3) 0.20183(7) 0.47524(15) 0.0135(4) Uani 1 1 d . .
C18 C 0.3953(3) 0.34937(7) 0.63365(15) 0.0134(4) Uani 1 1 d . .
C25 C 0.4005(3) 0.32133(8) 0.72482(16) 0.0147(4) Uani 1 1 d . .
H25 H 0.4822 0.2924 0.7467 0.018 Uiso 1 1 calc R U
C17 C 0.6107(3) 0.29165(7) 0.53437(15) 0.0119(3) Uani 1 1 d . .
C19 C 0.2500(3) 0.39077(7) 0.63266(16) 0.0142(4) Uani 1 1 d . .
C24 C 0.1736(3) 0.38534(7) 0.72433(16) 0.0163(4) Uani 1 1 d . .
C9 C 0.6388(3) 0.30690(7) 0.34303(15) 0.0136(4) Uani 1 1 d . .
H9A H 0.5204 0.2853 0.3244 0.016 Uiso 1 1 calc R U
H9B H 0.7300 0.2955 0.2999 0.016 Uiso 1 1 calc R U
C7 C 0.9557(3) 0.26138(8) 0.59339(17) 0.0160(4) Uani 1 1 d . .
H7A H 1.0696 0.2795 0.6345 0.019 Uiso 1 1 calc R U
H7B H 0.9798 0.2235 0.5980 0.019 Uiso 1 1 calc R U
C8 C 0.9176(3) 0.27958(7) 0.48089(16) 0.0130(4) Uani 1 1 d . .
C11 C 0.7118(3) 0.40523(8) 0.35693(16) 0.0174(4) Uani 1 1 d . .
H11 H 0.8321 0.3977 0.4015 0.021 Uiso 1 1 calc R U
C6 C 0.7674(3) 0.27545(8) 0.63226(15) 0.0147(4) Uani 1 1 d . .
H6A H 0.7925 0.3046 0.6819 0.018 Uiso 1 1 calc R U
H6B H 0.7216 0.2451 0.6665 0.018 Uiso 1 1 calc R U
C16 C 0.5120(3) 0.34487(7) 0.54875(15) 0.0129(4) Uani 1 1 d . .
H16A H 0.6148 0.3717 0.5616 0.016 Uiso 1 1 calc R U
H16B H 0.4242 0.3537 0.4828 0.016 Uiso 1 1 calc R U
C10 C 0.5832(3) 0.36437(7) 0.31718(15) 0.0138(4) Uani 1 1 d . .
C4 C 0.3073(3) 0.16767(7) 0.43926(16) 0.0154(4) Uani 1 1 d . .
H4A H 0.2947 0.1595 0.3655 0.018 Uiso 1 1 calc R U
H4B H 0.1907 0.1875 0.4470 0.018 Uiso 1 1 calc R U
C20 C 0.1811(3) 0.43172(8) 0.56173(17) 0.0176(4) Uani 1 1 d . .
H20 H 0.2306 0.4360 0.5011 0.021 Uiso 1 1 calc R U
C12 C 0.6603(4) 0.45749(8) 0.33005(18) 0.0232(5) Uani 1 1 d . .
H12 H 0.7457 0.4848 0.3579 0.028 Uiso 1 1 calc R U
C21 C 0.0371(3) 0.46574(9) 0.5842(2) 0.0224(4) Uani 1 1 d . .
H21 H -0.0102 0.4931 0.5380 0.027 Uiso 1 1 calc R U
C3 C 0.3155(3) 0.11567(8) 0.50110(17) 0.0176(4) Uani 1 1 d . .
H3A H 0.4290 0.0949 0.4894 0.021 Uiso 1 1 calc R U
C23 C 0.0286(3) 0.41982(8) 0.7475(2) 0.0226(5) Uani 1 1 d . .
H23 H -0.0203 0.4162 0.8084 0.027 Uiso 1 1 calc R U
C15 C 0.4065(3) 0.37635(9) 0.24937(19) 0.0242(5) Uani 1 1 d . .
H15 H 0.3194 0.3492 0.2226 0.029 Uiso 1 1 calc R U
C22 C -0.0381(4) 0.45939(9) 0.6756(2) 0.0261(5) Uani 1 1 d . .
H22 H -0.1356 0.4825 0.6882 0.031 Uiso 1 1 calc R U
C13 C 0.4839(4) 0.46928(9) 0.2624(2) 0.0310(6) Uani 1 1 d . .
H13 H 0.4500 0.5043 0.2450 0.037 Uiso 1 1 calc R U
C2 C 0.1270(4) 0.08376(9) 0.4614(2) 0.0282(5) Uani 1 1 d . .
H2A H 0.1360 0.0503 0.4971 0.042 Uiso 1 1 calc R U
H2B H 0.1116 0.0778 0.3874 0.042 Uiso 1 1 calc R U
H2C H 0.0149 0.1031 0.4746 0.042 Uiso 1 1 calc R U
C1 C 0.3421(4) 0.12670(9) 0.61799(18) 0.0250(5) Uani 1 1 d . .
H1A H 0.4609 0.1469 0.6414 0.038 Uiso 1 1 calc R U
H1B H 0.3515 0.0937 0.6555 0.038 Uiso 1 1 calc R U
H1C H 0.2305 0.1464 0.6308 0.038 Uiso 1 1 calc R U
C14 C 0.3581(4) 0.42855(10) 0.2209(2) 0.0341(6) Uani 1 1 d . .
H14 H 0.2407 0.4361 0.1738 0.041 Uiso 1 1 calc R U

loop_
_atom_site_aniso_label
_atom_site_aniso_U_11
_atom_site_aniso_U_22
_atom_site_aniso_U_33
_atom_site_aniso_U_23
_atom_site_aniso_U_13
_atom_site_aniso_U_12
O2 0.0132(7) 0.0236(7) 0.0195(7) 0.0015(6) 0.0067(6) 0.0042(5)
O1 0.0143(7) 0.0183(7) 0.0191(7) -0.0008(5) 0.0043(5) 0.0046(5)
N3 0.0189(9) 0.0198(8) 0.0149(8) -0.0010(6) 0.0081(7) -0.0030(7)
N1 0.0077(7) 0.0142(7) 0.0163(7) -0.0016(6) 0.0024(6) 0.0010(6)
N2 0.0102(8) 0.0155(7) 0.0118(7) 0.0015(6) 0.0023(6) 0.0024(6)
C5 0.0142(9) 0.0144(8) 0.0115(8) 0.0008(6) 0.0020(7) 0.0017(7)
C18 0.0112(9) 0.0158(8) 0.0133(9) -0.0015(7) 0.0026(7) -0.0013(7)
C25 0.0123(9) 0.0170(9) 0.0148(9) -0.0009(7) 0.0024(7) -0.0021(7)
C17 0.0102(8) 0.0141(8) 0.0115(8) -0.0003(6) 0.0024(7) 0.0005(7)
C19 0.0128(9) 0.0145(8) 0.0155(9) -0.0046(7) 0.0033(7) -0.0020(7)
C24 0.0143(10) 0.0172(9) 0.0186(10) -0.0059(7) 0.0062(8) -0.0045(7)
C9 0.0140(9) 0.0161(8) 0.0105(8) 0.0005(6) 0.0017(7) 0.0019(7)
C7 0.0105(9) 0.0204(9) 0.0161(9) 0.0016(7) 0.0006(7) 0.0013(7)
C8 0.0097(9) 0.0127(8) 0.0167(9) -0.0010(7) 0.0030(7) 0.0005(6)
C11 0.0169(10) 0.0198(9) 0.0149(9) 0.0012(7) 0.0020(7) -0.0013(8)
C6 0.0118(9) 0.0197(9) 0.0120(8) 0.0013(7) 0.0012(7) 0.0005(7)
C16 0.0127(9) 0.0135(8) 0.0132(8) 0.0002(6) 0.0040(7) 0.0022(6)
C10 0.0151(9) 0.0152(8) 0.0116(8) 0.0007(7) 0.0039(7) 0.0021(7)
C4 0.0142(9) 0.0140(8) 0.0170(9) -0.0010(7) 0.0012(7) 0.0014(7)
C20 0.0182(10) 0.0165(9) 0.0181(10) -0.0024(7) 0.0039(8) -0.0010(7)
C12 0.0310(13) 0.0179(9) 0.0209(10) 0.0001(8) 0.0059(9) -0.0068(9)
C21 0.0199(11) 0.0190(10) 0.0266(11) -0.0029(8) 0.0006(9) 0.0029(8)
C3 0.0170(10) 0.0156(9) 0.0207(10) 0.0004(7) 0.0054(8) 0.0023(7)
C23 0.0220(11) 0.0236(10) 0.0264(11) -0.0067(9) 0.0148(9) -0.0010(8)
C15 0.0198(11) 0.0188(10) 0.0297(12) 0.0011(8) -0.0053(9) -0.0008(8)
C22 0.0221(11) 0.0211(10) 0.0376(14) -0.0085(9) 0.0118(10) 0.0041(8)
C13 0.0398(15) 0.0170(10) 0.0336(13) 0.0043(9) 0.0013(11) 0.0065(9)
C2 0.0271(12) 0.0167(9) 0.0389(14) 0.0031(9) 0.0022(10) -0.0048(9)
C1 0.0277(12) 0.0298(11) 0.0193(10) 0.0045(8) 0.0089(9) 0.0024(9)
C14 0.0286(14) 0.0246(11) 0.0412(15) 0.0049(10) -0.0113(11) 0.0064(10)

loop_
_atom_type_symbol
_atom_type_description
_atom_type_scat_dispersion_real
_atom_type_scat_dispersion_imag
_atom_type_scat_source
C C 0.0033 0.0016 'International Tables Vol C Tables 4.2.6.8 and 6.1.1.4'
H H 0.0000 0.0000 'International Tables Vol C Tables 4.2.6.8 and 6.1.1.4'
N N 0.0061 0.0033 'International Tables Vol C Tables 4.2.6.8 and 6.1.1.4'
O O 0.0106 0.0060 'International Tables Vol C Tables 4.2.6.8 and 6.1.1.4'

loop_
_geom_angle_atom_site_label_1
_geom_angle_atom_site_label_2
_geom_angle_atom_site_label_3
_geom_angle
C24 N3 C25 108.76(17)
C24 N3 H3 125.6
C25 N3 H3 125.6
C5 N1 C17 123.22(16)
C5 N1 H1 118.4
C17 N1 H1 118.4
C8 N2 C9 121.28(16)
C8 N2 C17 114.48(16)
C9 N2 C17 122.30(16)
O1 C5 N1 122.87(18)
O1 C5 C4 121.52(17)
N1 C5 C4 115.60(17)
C25 C18 C19 105.83(17)
C25 C18 C16 132.49(18)
C19 C18 C16 121.62(17)
C18 C25 N3 110.08(18)
C18 C25 H25 125.0
N3 C25 H25 125.0
N2 C17 N1 110.33(15)
N2 C17 C16 109.39(15)
N1 C17 C16 107.93(16)
N2 C17 C6 102.95(15)
N1 C17 C6 113.65(15)
C16 C17 C6 112.48(15)
C20 C19 C24 119.71(18)
C20 C19 C18 132.68(19)
C24 C19 C18 107.61(17)
N3 C24 C23 130.3(2)
N3 C24 C19 107.72(17)
C23 C24 C19 122.0(2)
N2 C9 C10 114.62(16)
N2 C9 H9A 108.6
C10 C9 H9A 108.6
N2 C9 H9B 108.6
C10 C9 H9B 108.6
H9A C9 H9B 107.6
C8 C7 C6 105.17(16)
C8 C7 H7A 110.7
C6 C7 H7A 110.7
C8 C7 H7B 110.7
C6 C7 H7B 110.7
H7A C7 H7B 108.8
O2 C8 N2 124.76(19)
O2 C8 C7 125.80(18)
N2 C8 C7 109.44(16)
C12 C11 C10 119.9(2)
C12 C11 H11 120.0
C10 C11 H11 120.0
C7 C6 C17 106.53(16)
C7 C6 H6A 110.4
C17 C6 H6A 110.4
C7 C6 H6B 110.4
C17 C6 H6B 110.4
H6A C6 H6B 108.6
C18 C16 C17 118.40(16)
C18 C16 H16A 107.7
C17 C16 H16A 107.7
C18 C16 H16B 107.7
C17 C16 H16B 107.7
H16A C16 H16B 107.1
C15 C10 C11 119.20(18)
C15 C10 C9 119.92(18)
C11 C10 C9 120.81(18)
C5 C4 C3 112.61(16)
C5 C4 H4A 109.1
C3 C4 H4A 109.1
C5 C4 H4B 109.1
C3 C4 H4B 109.1
H4A C4 H4B 107.8
C21 C20 C19 118.4(2)
C21 C20 H20 120.8
C19 C20 H20 120.8
C11 C12 C13 120.7(2)
C11 C12 H12 119.6
C13 C12 H12 119.6
C20 C21 C22 121.0(2)
C20 C21 H21 119.5
C22 C21 H21 119.5
C1 C3 C4 110.74(17)
C1 C3 C2 110.8(2)
C4 C3 C2 109.59(17)
C1 C3 H3A 108.6
C4 C3 H3A 108.6
C2 C3 H3A 108.6
C22 C23 C24 117.0(2)
C22 C23 H23 121.5
C24 C23 H23 121.5
C10 C15 C14 120.6(2)
C10 C15 H15 119.7
C14 C15 H15 119.7
C23 C22 C21 121.9(2)
C23 C22 H22 119.0
C21 C22 H22 119.0
C14 C13 C12 119.4(2)
C14 C13 H13 120.3
C12 C13 H13 120.3
C3 C2 H2A 109.5
C3 C2 H2B 109.5
H2A C2 H2B 109.5
C3 C2 H2C 109.5
H2A C2 H2C 109.5
H2B C2 H2C 109.5
C3 C1 H1A 109.5
C3 C1 H1B 109.5
H1A C1 H1B 109.5
C3 C1 H1C 109.5
H1A C1 H1C 109.5
H1B C1 H1C 109.5
C13 C14 C15 120.2(2)
C13 C14 H14 119.9
C15 C14 H14 119.9

loop_
_geom_bond_atom_site_label_1
_geom_bond_atom_site_label_2
_geom_bond_distance
O2 C8 1.238(2)
O1 C5 1.235(2)
N3 C24 1.377(3)
N3 C25 1.388(3)
N3 H3 0.8600
N1 C5 1.353(2)
N1 C17 1.468(2)
N1 H1 0.8600
N2 C8 1.350(2)
N2 C9 1.455(2)
N2 C17 1.480(2)
C5 C4 1.514(3)
C18 C25 1.377(3)
C18 C19 1.446(3)
C18 C16 1.501(3)
C25 H25 0.9300
C17 C16 1.534(3)
C17 C6 1.548(3)
C19 C20 1.402(3)
C19 C24 1.409(3)
C24 C23 1.404(3)
C9 C10 1.519(3)
C9 H9A 0.9700
C9 H9B 0.9700
C7 C8 1.508(3)
C7 C6 1.531(3)
C7 H7A 0.9700
C7 H7B 0.9700
C11 C12 1.390(3)
C11 C10 1.388(3)
C11 H11 0.9300
C6 H6A 0.9700
C6 H6B 0.9700
C16 H16A 0.9700
C16 H16B 0.9700
C10 C15 1.384(3)
C4 C3 1.534(3)
C4 H4A 0.9700
C4 H4B 0.9700
C20 C21 1.389(3)
C20 H20 0.9300
C12 C13 1.381(4)
C12 H12 0.9300
C21 C22 1.405(3)
C21 H21 0.9300
C3 C1 1.523(3)
C3 C2 1.527(3)
C3 H3A 0.9800
C23 C22 1.381(3)
C23 H23 0.9300
C15 C14 1.389(3)
C15 H15 0.9300
C22 H22 0.9300
C13 C14 1.381(4)
C13 H13 0.9300
C2 H2A 0.9600
C2 H2B 0.9600
C2 H2C 0.9600
C1 H1A 0.9600
C1 H1B 0.9600
C1 H1C 0.9600
C14 H14 0.9300
